data_7050471
loop_
_publ_author_name
'Bian, Yongzhong'
'Wang, Daqi'
'Wang, Rongming'
'Weng, Linhong'
'Dou, Jianmin'
'Zhao, Dongyuan'
'Ng, Dennis K. P.'
'Jiang, Jianzhuang'

_publ_section_title
;
 Structural studies of the whole series of lanthanide double-decker
 compounds with mixed 2,3-naphthalocyaninato and octaethylporphyrinato
 ligands
;
_journal_issue 5
_journal_name_full 'New Journal of Chemistry'
_journal_page_first 844
_journal_paper_doi 10.1039/b209882m
_journal_volume 27
_journal_year 2003
_chemical_formula_sum 'C84 H68 La N12'
_chemical_formula_weight 1384.41
_chemical_name_systematic
; 
? 
;
_space_group_IT_number 62
_symmetry_cell_setting orthorhombic
_symmetry_space_group_name_Hall '-P 2ac 2n'
_symmetry_space_group_name_H-M 'P n m a'
_atom_sites_solution_hydrogens geom
_atom_sites_solution_primary direct
_atom_sites_solution_secondary difmap
_audit_creation_method SHELXL-97
_cell_angle_alpha 90.00
_cell_angle_beta 90.00
_cell_angle_gamma 90.00
_cell_formula_units_Z 4
_cell_length_a 28.368(5)
_cell_length_b 26.078(4)
_cell_length_c 11.0950(18)
_cell_measurement_reflns_used 2461
_cell_measurement_temperature 293(2)
_cell_measurement_theta_max 17.421
_cell_measurement_theta_min 2.331
_cell_volume 8208(2)
_computing_cell_refinement 'Bruker SMART'
_computing_data_collection 'Bruker SMART'
_computing_data_reduction 'Bruker SHELXTL'
_computing_molecular_graphics 'Bruker SHELXTL'
_computing_publication_material 'Bruker SHELXTL'
_computing_structure_refinement 'SHELXL-97 (Sheldrick, 1997)'
_computing_structure_solution 'SHELXS-97 (Sheldrick, 1990)'
_diffrn_ambient_temperature 293(2)
_diffrn_measured_fraction_theta_full 0.954
_diffrn_measured_fraction_theta_max 0.954
_diffrn_measurement_device_type 'CCD area detector'
_diffrn_measurement_method 'phi and omega scans'
_diffrn_radiation_monochromator graphite
_diffrn_radiation_source 'fine-focus sealed tube'
_diffrn_radiation_type MoK\a
_diffrn_radiation_wavelength 0.71073
_diffrn_reflns_av_R_equivalents 0.2155
_diffrn_reflns_av_sigmaI/netI 0.2357
_diffrn_reflns_limit_h_max 33
_diffrn_reflns_limit_h_min -27
_diffrn_reflns_limit_k_max 30
_diffrn_reflns_limit_k_min -27
_diffrn_reflns_limit_l_max 12
_diffrn_reflns_limit_l_min -13
_diffrn_reflns_number 39136
_diffrn_reflns_theta_full 24.80
_diffrn_reflns_theta_max 24.80
_diffrn_reflns_theta_min 1.99
_exptl_absorpt_coefficient_mu 0.567
_exptl_absorpt_correction_T_max 0.9560
_exptl_absorpt_correction_T_min 0.8711
_exptl_absorpt_correction_type multi-scan
_exptl_absorpt_process_details SADABS
_exptl_crystal_density_diffrn 1.120
_exptl_crystal_density_method 'not measured'
_exptl_crystal_F_000 2852
_exptl_crystal_size_max 0.25
_exptl_crystal_size_mid 0.23
_exptl_crystal_size_min 0.08
_refine_diff_density_max 0.970
_refine_diff_density_min -0.680
_refine_diff_density_rms 0.075
_refine_ls_extinction_method none
_refine_ls_goodness_of_fit_ref 0.882
_refine_ls_hydrogen_treatment mixed
_refine_ls_matrix_type full
_refine_ls_number_parameters 445
_refine_ls_number_reflns 6900
_refine_ls_number_restraints 0
_refine_ls_restrained_S_all 0.882
_refine_ls_R_factor_all 0.2083
_refine_ls_R_factor_gt 0.0605
_refine_ls_shift/su_max 0.001
_refine_ls_shift/su_mean 0.000
_refine_ls_structure_factor_coef Fsqd
_refine_ls_weighting_details 'calc w=1/[\s^2^(Fo^2^)+(0.0550P)^2^+0.0000P] where P=(Fo^2^+2Fc^2^)/3'
_refine_ls_weighting_scheme calc
_refine_ls_wR_factor_gt 0.1152
_refine_ls_wR_factor_ref 0.1694
_reflns_number_gt 2421
_reflns_number_total 6900
_reflns_threshold_expression >2sigma(I)
_cod_data_source_file b209882m.txt
_cod_data_source_block 020318d
_cod_depositor_comments
;
The following automatic conversions were performed:
'_symmetry_cell_setting' value 'Orthorhombic' changed to 'orthorhombic'
according to '/home/saulius/struct/CIF-dictionaries/cif_core.dic'
dictionary named 'cif_core.dic' version 2.4.1 from
2010-06-29.

'_exptl_absorpt_correction_type' value 'MULTI-SCAN' changed
to 'multi-scan' according to
'/home/saulius/struct/CIF-dictionaries/cif_core.dic' dictionary named
'cif_core.dic' version 2.4.1 from 2010-06-29.

Automatic conversion script
Id: cif_fix_enum 1527 2010-12-29 10:47:43Z saulius 
;
_cod_original_sg_symbol_H-M Pnma
_cod_database_code 7050471

loop_
_symmetry_equiv_pos_as_xyz
'x, y, z'
'-x+1/2, -y, z+1/2'
'-x, y+1/2, -z'
'x+1/2, -y+1/2, -z+1/2'
'-x, -y, -z'
'x-1/2, y, -z-1/2'
'x, -y-1/2, z'
'-x-1/2, y-1/2, z-1/2'

loop_
_atom_site_label
_atom_site_type_symbol
_atom_site_fract_x
_atom_site_fract_y
_atom_site_fract_z
_atom_site_U_iso_or_equiv
_atom_site_adp_type
_atom_site_occupancy
_atom_site_symmetry_multiplicity
_atom_site_calc_flag
_atom_site_refinement_flags
_atom_site_disorder_assembly
_atom_site_disorder_group
La1 La 0.97673(3) 0.2500 0.79219(6) 0.0499(3) Uani 1 2 d S . .
N1 N 0.8855(4) 0.2500 0.8305(7) 0.074(3) Uani 1 2 d S . .
N2 N 0.8715(3) 0.3417(3) 0.8432(6) 0.0585(19) Uani 1 1 d . . .
N3 N 0.9319(2) 0.3267(2) 0.6940(6) 0.0555(17) Uani 1 1 d . . .
N4 N 0.9806(3) 0.3411(2) 0.5169(5) 0.0552(18) Uani 1 1 d . . .
N5 N 0.9782(3) 0.2500 0.5629(9) 0.060(3) Uani 1 2 d S . .
N6 N 1.0482(2) 0.3067(2) 0.7837(5) 0.0534(16) Uani 1 1 d . . .
N7 N 0.9754(2) 0.3058(2) 0.9762(5) 0.0488(16) Uani 1 1 d . . .
C1 C 0.8627(3) 0.2919(3) 0.8682(8) 0.059(2) Uani 1 1 d . . .
C2 C 0.8241(3) 0.2775(3) 0.9452(7) 0.060(2) Uani 1 1 d . . .
C3 C 0.7915(3) 0.3052(4) 1.0094(8) 0.076(3) Uani 1 1 d . . .
C4 C 0.7568(4) 0.2768(3) 1.0753(8) 0.078(3) Uani 1 1 d . . .
C5 C 0.7226(4) 0.3044(4) 1.1480(11) 0.113(4) Uani 1 1 d . . .
C6 C 0.6910(5) 0.2786(4) 1.2150(12) 0.153(6) Uani 1 1 d . . .
C7 C 0.9014(3) 0.3566(3) 0.7592(7) 0.054(2) Uani 1 1 d . . .
C8 C 0.9041(3) 0.4077(3) 0.7164(7) 0.057(2) Uani 1 1 d . . .
C9 C 0.8810(3) 0.4531(3) 0.7522(7) 0.066(3) Uani 1 1 d . . .
C10 C 0.8901(3) 0.4995(3) 0.6875(8) 0.062(2) Uani 1 1 d . . .
C11 C 0.8677(3) 0.5455(3) 0.7247(9) 0.081(3) Uani 1 1 d . . .
C12 C 0.8781(4) 0.5910(4) 0.6613(9) 0.089(3) Uani 1 1 d . . .
C13 C 0.9089(4) 0.5917(4) 0.5612(10) 0.087(3) Uani 1 1 d . . .
C14 C 0.9309(4) 0.5438(3) 0.5219(8) 0.074(3) Uani 1 1 d . . .
C15 C 0.9205(3) 0.4993(3) 0.5864(8) 0.061(2) Uani 1 1 d . . .
C16 C 0.9451(4) 0.4523(3) 0.5488(7) 0.070(3) Uani 1 1 d . . .
C17 C 0.9359(3) 0.4084(3) 0.6176(7) 0.063(2) Uani 1 1 d . . .
C18 C 0.9513(3) 0.3556(3) 0.6076(7) 0.054(2) Uani 1 1 d . . .
C19 C 0.9911(3) 0.2910(3) 0.4971(7) 0.061(2) Uani 1 1 d . . .
C20 C 1.0169(3) 0.2776(3) 0.3869(7) 0.056(2) Uani 1 1 d . . .
C21 C 1.0369(3) 0.3055(3) 0.2939(7) 0.055(2) Uani 1 1 d . . .
C22 C 1.0608(3) 0.2772(3) 0.2013(7) 0.054(2) Uani 1 1 d . . .
C23 C 1.0843(3) 0.3055(4) 0.1085(8) 0.072(3) Uani 1 1 d . . .
C24 C 1.1090(3) 0.2770(3) 0.0206(8) 0.080(3) Uani 1 1 d . . .
C25 C 1.1044(4) 0.2500 0.6816(9) 0.056(3) Uani 1 2 d S . .
C26 C 1.0884(3) 0.2977(3) 0.7184(7) 0.051(2) Uani 1 1 d . . .
C27 C 1.1153(3) 0.3459(3) 0.7063(8) 0.056(2) Uani 1 1 d . . .
C28 C 1.0906(3) 0.3819(3) 0.7654(7) 0.059(2) Uani 1 1 d . . .
C29 C 1.0481(3) 0.3581(3) 0.8172(7) 0.056(2) Uani 1 1 d . . .
C30 C 1.0163(3) 0.3819(3) 0.8924(7) 0.053(2) Uani 1 1 d . . .
C31 C 0.9842(3) 0.3587(3) 0.9703(7) 0.057(2) Uani 1 1 d . . .
C32 C 0.9592(3) 0.3841(3) 1.0686(7) 0.054(2) Uani 1 1 d . . .
C33 C 0.9335(4) 0.2500 1.1190(9) 0.056(3) Uani 1 2 d S . .
C34 C 0.9479(3) 0.2976(3) 1.0763(7) 0.050(2) Uani 1 1 d . . .
C35 C 0.9375(3) 0.3474(3) 1.1319(7) 0.058(2) Uani 1 1 d . . .
C36 C 1.1623(4) 0.3505(4) 0.6469(8) 0.080(3) Uani 1 1 d . . .
C37 C 1.2024(4) 0.3356(5) 0.7356(12) 0.126(4) Uani 1 1 d . . .
C38 C 1.1049(3) 0.4371(3) 0.7874(9) 0.072(3) Uani 1 1 d . . .
C39 C 1.1281(4) 0.4444(4) 0.9091(10) 0.105(4) Uani 1 1 d . . .
C40 C 0.9620(4) 0.4412(3) 1.0935(8) 0.082(3) Uani 1 1 d . . .
C41 C 1.0038(4) 0.4556(4) 1.1760(10) 0.106(4) Uani 1 1 d . . .
C42 C 0.9103(4) 0.3540(3) 1.2508(9) 0.091(3) Uani 1 1 d . . .
C43 C 0.8619(6) 0.3690(8) 1.2291(14) 0.206(8) Uani 1 1 d . . .

loop_
_atom_site_aniso_label
_atom_site_aniso_U_11
_atom_site_aniso_U_22
_atom_site_aniso_U_33
_atom_site_aniso_U_23
_atom_site_aniso_U_13
_atom_site_aniso_U_12
La1 0.0574(5) 0.0489(4) 0.0433(4) 0.000 0.0005(4) 0.000
N1 0.112(10) 0.073(8) 0.037(6) 0.000 0.010(6) 0.000
N2 0.064(5) 0.047(5) 0.064(5) 0.000(4) 0.011(4) 0.003(4)
N3 0.061(5) 0.054(4) 0.051(4) 0.005(4) 0.007(4) -0.006(3)
N4 0.075(5) 0.046(4) 0.044(4) 0.000(3) -0.001(4) -0.007(4)
N5 0.043(6) 0.023(5) 0.115(8) 0.000 0.002(6) 0.000
N6 0.054(4) 0.054(4) 0.052(4) 0.003(4) 0.003(4) 0.001(3)
N7 0.051(4) 0.037(4) 0.058(4) 0.002(3) -0.007(4) -0.002(3)
C1 0.047(6) 0.054(6) 0.075(6) 0.004(5) 0.001(5) 0.008(5)
C2 0.049(6) 0.080(6) 0.051(5) 0.004(4) 0.009(4) 0.014(4)
C3 0.063(7) 0.098(8) 0.066(6) 0.014(5) 0.015(5) 0.010(6)
C4 0.075(8) 0.093(8) 0.067(6) 0.011(5) 0.021(5) 0.005(5)
C5 0.080(9) 0.119(9) 0.138(10) 0.029(8) 0.061(8) 0.021(7)
C6 0.132(12) 0.161(12) 0.166(11) -0.010(8) 0.113(10) 0.003(8)
C7 0.058(6) 0.039(5) 0.065(6) -0.005(4) 0.012(5) 0.011(4)
C8 0.066(6) 0.056(6) 0.050(5) 0.003(5) 0.001(5) 0.006(4)
C9 0.068(7) 0.054(6) 0.076(6) 0.006(5) 0.021(5) 0.010(5)
C10 0.074(7) 0.039(5) 0.071(6) 0.000(5) -0.004(5) 0.015(4)
C11 0.089(8) 0.053(6) 0.101(7) -0.003(6) -0.009(6) 0.000(5)
C12 0.128(10) 0.059(7) 0.079(7) -0.004(6) -0.026(7) 0.006(6)
C13 0.085(9) 0.089(8) 0.086(7) -0.014(6) -0.015(6) 0.014(6)
C14 0.098(8) 0.049(6) 0.074(6) 0.005(5) -0.013(6) 0.004(5)
C15 0.081(8) 0.038(5) 0.066(6) 0.008(5) -0.009(5) 0.007(5)
C16 0.101(8) 0.056(6) 0.052(5) 0.008(5) -0.009(5) -0.002(5)
C17 0.082(8) 0.048(6) 0.060(6) 0.003(5) 0.000(5) 0.016(5)
C18 0.064(6) 0.051(6) 0.045(5) -0.004(4) 0.001(5) 0.006(5)
C19 0.081(7) 0.039(5) 0.062(6) -0.021(5) -0.001(5) 0.003(5)
C20 0.069(7) 0.059(5) 0.041(4) 0.001(4) 0.003(5) 0.000(4)
C21 0.059(6) 0.072(5) 0.034(4) 0.005(5) -0.001(4) -0.004(4)
C22 0.054(6) 0.064(5) 0.043(4) -0.002(4) 0.007(4) 0.001(4)
C23 0.069(7) 0.101(8) 0.046(5) 0.003(5) 0.005(5) -0.003(6)
C24 0.060(7) 0.119(9) 0.060(5) 0.008(5) -0.006(5) 0.012(5)
C25 0.084(10) 0.043(7) 0.040(7) 0.000 0.016(6) 0.000
C26 0.040(5) 0.051(5) 0.061(5) 0.012(5) 0.019(4) -0.008(4)
C27 0.047(6) 0.064(6) 0.057(5) 0.005(5) 0.010(5) 0.001(4)
C28 0.052(6) 0.056(6) 0.069(6) 0.011(5) -0.008(5) -0.009(4)
C29 0.071(6) 0.040(5) 0.057(5) -0.003(4) -0.001(5) -0.003(4)
C30 0.064(7) 0.045(5) 0.051(5) 0.009(4) 0.018(5) 0.000(5)
C31 0.092(8) 0.033(5) 0.045(5) -0.006(4) -0.012(5) 0.004(5)
C32 0.081(7) 0.038(5) 0.044(5) -0.012(4) 0.005(4) 0.002(4)
C33 0.079(10) 0.046(8) 0.044(7) 0.000 0.003(6) 0.000
C34 0.052(6) 0.058(6) 0.039(5) -0.015(4) 0.004(4) -0.002(5)
C35 0.065(7) 0.059(6) 0.051(5) 0.005(5) 0.009(5) 0.014(5)
C36 0.073(8) 0.089(7) 0.079(7) 0.005(6) 0.008(6) -0.025(6)
C37 0.085(9) 0.148(11) 0.144(11) 0.004(8) -0.002(8) -0.002(7)
C38 0.087(7) 0.040(5) 0.088(6) -0.010(5) 0.009(6) -0.012(4)
C39 0.100(10) 0.110(9) 0.105(8) -0.031(7) -0.031(7) -0.014(7)
C40 0.122(10) 0.045(6) 0.081(7) -0.008(5) -0.001(6) 0.006(5)
C41 0.096(9) 0.081(7) 0.142(10) -0.025(7) -0.028(7) -0.009(6)
C42 0.102(9) 0.069(7) 0.103(8) -0.010(5) 0.044(7) 0.021(6)
C43 0.110(13) 0.36(2) 0.144(13) -0.032(14) 0.025(10) 0.049(14)

loop_
_atom_type_symbol
_atom_type_description
_atom_type_scat_dispersion_real
_atom_type_scat_dispersion_imag
_atom_type_scat_source
C C 0.0033 0.0016 'International Tables Vol C Tables 4.2.6.8 and 6.1.1.4'
H H 0.0000 0.0000 'International Tables Vol C Tables 4.2.6.8 and 6.1.1.4'
N N 0.0061 0.0033 'International Tables Vol C Tables 4.2.6.8 and 6.1.1.4'
La La -0.2871 2.4523 'International Tables Vol C Tables 4.2.6.8 and 6.1.1.4'

loop_
_geom_angle_atom_site_label_1
_geom_angle_atom_site_label_2
_geom_angle_atom_site_label_3
_geom_angle
_geom_angle_site_symmetry_1
_geom_angle_site_symmetry_3
_geom_angle_publ_flag
N7 La1 N7 70.9(3) 7_565 . ?
N7 La1 N6 72.6(2) 7_565 7_565 ?
N7 La1 N6 112.6(2) . 7_565 ?
N7 La1 N6 112.6(2) 7_565 . ?
N7 La1 N6 72.6(2) . . ?
N6 La1 N6 72.1(3) 7_565 . ?
N7 La1 N5 144.55(13) 7_565 . ?
N7 La1 N5 144.55(13) . . ?
N6 La1 N5 87.1(2) 7_565 . ?
N6 La1 N5 87.1(2) . . ?
N7 La1 N3 141.0(2) 7_565 . ?
N7 La1 N3 83.59(19) . . ?
N6 La1 N3 146.0(2) 7_565 . ?
N6 La1 N3 85.80(19) . . ?
N5 La1 N3 65.80(19) . . ?
N7 La1 N3 83.59(19) 7_565 7_565 ?
N7 La1 N3 141.0(2) . 7_565 ?
N6 La1 N3 85.80(19) 7_565 7_565 ?
N6 La1 N3 146.0(2) . 7_565 ?
N5 La1 N3 65.80(19) . 7_565 ?
N3 La1 N3 100.1(3) . 7_565 ?
N7 La1 N1 81.6(2) 7_565 . ?
N7 La1 N1 81.6(2) . . ?
N6 La1 N1 143.41(14) 7_565 . ?
N6 La1 N1 143.41(14) . . ?
N5 La1 N1 100.3(3) . . ?
N3 La1 N1 65.58(18) . . ?
N3 La1 N1 65.58(18) 7_565 . ?
C1 N1 C1 109.6(11) . 7_565 ?
C1 N1 La1 121.9(6) . . ?
C1 N1 La1 121.9(6) 7_565 . ?
C7 N2 C1 123.1(7) . . ?
C18 N3 C7 108.4(7) . . ?
C18 N3 La1 122.1(5) . . ?
C7 N3 La1 121.6(5) . . ?
C19 N4 C18 121.4(7) . . ?
C19 N5 C19 105.3(10) . 7_565 ?
C19 N5 La1 123.1(5) . . ?
C19 N5 La1 123.1(5) 7_565 . ?
C26 N6 C29 107.9(6) . . ?
C26 N6 La1 126.3(5) . . ?
C29 N6 La1 123.7(5) . . ?
C34 N7 C31 106.9(6) . . ?
C34 N7 La1 125.3(5) . . ?
C31 N7 La1 122.0(4) . . ?
N1 C1 N2 129.2(8) . . ?
N1 C1 C2 109.9(8) . . ?
N2 C1 C2 120.8(8) . . ?
C3 C2 C2 121.7(5) . 7_565 ?
C3 C2 C1 133.1(8) . . ?
C2 C2 C1 105.1(5) 7_565 . ?
C2 C3 C4 117.1(9) . . ?
C4 C4 C3 121.1(5) 7_565 . ?
C4 C4 C5 119.8(6) 7_565 . ?
C3 C4 C5 119.0(9) . . ?
C6 C5 C4 120.1(11) . . ?
C5 C6 C6 120.1(7) . 7_565 ?
N2 C7 N3 127.6(7) . . ?
N2 C7 C8 123.2(7) . . ?
N3 C7 C8 109.0(7) . . ?
C9 C8 C7 132.1(8) . . ?
C9 C8 C17 120.2(7) . . ?
C7 C8 C17 107.6(7) . . ?
C8 C9 C10 118.9(7) . . ?
C15 C10 C11 120.3(8) . . ?
C15 C10 C9 120.5(7) . . ?
C11 C10 C9 119.2(9) . . ?
C12 C11 C10 118.2(9) . . ?
C11 C12 C13 122.2(9) . . ?
C12 C13 C14 119.1(9) . . ?
C15 C14 C13 117.9(9) . . ?
C14 C15 C10 122.3(8) . . ?
C14 C15 C16 116.6(9) . . ?
C10 C15 C16 121.0(8) . . ?
C17 C16 C15 116.0(8) . . ?
C16 C17 C8 123.3(8) . . ?
C16 C17 C18 132.7(8) . . ?
C8 C17 C18 103.9(7) . . ?
N3 C18 N4 128.7(7) . . ?
N3 C18 C17 110.9(7) . . ?
N4 C18 C17 120.4(8) . . ?
N5 C19 N4 128.1(8) . . ?
N5 C19 C20 113.5(7) . . ?
N4 C19 C20 118.3(7) . . ?
C21 C20 C20 121.7(4) . 7_565 ?
C21 C20 C19 134.5(7) . . ?
C20 C20 C19 103.8(4) 7_565 . ?
C20 C21 C22 117.2(7) . . ?
C22 C22 C23 121.0(5) 7_565 . ?
C22 C22 C21 120.9(4) 7_565 . ?
C23 C22 C21 118.1(7) . . ?
C24 C23 C22 117.2(8) . . ?
C24 C24 C23 121.7(5) 7_565 . ?
C26 C25 C26 127.7(10) 7_565 . ?
N6 C26 C25 125.5(7) . . ?
N6 C26 C27 109.5(7) . . ?
C25 C26 C27 124.6(8) . . ?
C28 C27 C26 106.2(7) . . ?
C28 C27 C36 128.9(8) . . ?
C26 C27 C36 124.8(8) . . ?
C27 C28 C29 109.0(7) . . ?
C27 C28 C38 126.9(8) . . ?
C29 C28 C38 123.9(8) . . ?
C30 C29 N6 126.8(8) . . ?
C30 C29 C28 125.6(8) . . ?
N6 C29 C28 107.4(7) . . ?
C29 C30 C31 127.4(7) . . ?
C30 C31 N7 124.9(7) . . ?
C30 C31 C32 125.7(7) . . ?
N7 C31 C32 109.0(7) . . ?
C35 C32 C31 106.8(7) . . ?
C35 C32 C40 129.2(8) . . ?
C31 C32 C40 123.8(8) . . ?
C34 C33 C34 126.5(11) 7_565 . ?
N7 C34 C33 125.5(8) . . ?
N7 C34 C35 108.5(7) . . ?
C33 C34 C35 126.0(7) . . ?
C32 C35 C34 108.7(7) . . ?
C32 C35 C42 126.9(8) . . ?
C34 C35 C42 124.2(7) . . ?
C27 C36 C37 110.8(8) . . ?
C39 C38 C28 112.4(7) . . ?
C32 C40 C41 112.9(8) . . ?
C43 C42 C35 111.3(10) . . ?

loop_
_geom_bond_atom_site_label_1
_geom_bond_atom_site_label_2
_geom_bond_distance
_geom_bond_site_symmetry_2
_geom_bond_publ_flag
La1 N7 2.507(6) 7_565 ?
La1 N7 2.507(6) . ?
La1 N6 2.510(6) 7_565 ?
La1 N6 2.510(6) . ?
La1 N5 2.545(10) . ?
La1 N3 2.608(6) . ?
La1 N3 2.608(6) 7_565 ?
La1 N1 2.622(12) . ?
N1 C1 1.337(10) . ?
N1 C1 1.337(10) 7_565 ?
N2 C7 1.320(9) . ?
N2 C1 1.351(9) . ?
N3 C18 1.338(9) . ?
N3 C7 1.371(9) . ?
N4 C19 1.358(9) . ?
N4 C18 1.359(9) . ?
N5 C19 1.346(10) . ?
N5 C19 1.346(10) 7_565 ?
N6 C26 1.371(8) . ?
N6 C29 1.391(8) . ?
N7 C34 1.374(9) . ?
N7 C31 1.404(8) . ?
C1 C2 1.440(11) . ?
C2 C3 1.372(11) . ?
C2 C2 1.435(15) 7_565 ?
C3 C4 1.434(12) . ?
C4 C4 1.396(17) 7_565 ?
C4 C5 1.453(13) . ?
C5 C6 1.344(13) . ?
C6 C6 1.49(2) 7_565 ?
C7 C8 1.417(10) . ?
C8 C9 1.409(10) . ?
C8 C17 1.420(10) . ?
C9 C10 1.430(10) . ?
C10 C15 1.414(11) . ?
C10 C11 1.420(11) . ?
C11 C12 1.411(12) . ?
C12 C13 1.413(13) . ?
C13 C14 1.462(12) . ?
C14 C15 1.394(10) . ?
C15 C16 1.473(11) . ?
C16 C17 1.401(10) . ?
C17 C18 1.448(10) . ?
C19 C20 1.468(10) . ?
C20 C21 1.384(9) . ?
C20 C20 1.441(14) 7_565 ?
C21 C22 1.435(10) . ?
C22 C22 1.419(13) 7_565 ?
C22 C23 1.431(10) . ?
C23 C24 1.412(11) . ?
C24 C24 1.407(17) 7_565 ?
C25 C26 1.386(9) 7_565 ?
C25 C26 1.386(9) . ?
C26 C27 1.478(10) . ?
C27 C28 1.342(10) . ?
C27 C36 1.491(11) . ?
C28 C29 1.473(11) . ?
C28 C38 1.517(10) . ?
C29 C30 1.377(10) . ?
C30 C31 1.393(10) . ?
C31 C32 1.461(10) . ?
C32 C35 1.339(10) . ?
C32 C40 1.515(10) . ?
C33 C34 1.390(9) 7_565 ?
C33 C34 1.390(9) . ?
C34 C35 1.467(10) . ?
C35 C42 1.538(11) . ?
C36 C37 1.554(14) . ?
C38 C39 1.514(12) . ?
C40 C41 1.544(13) . ?
C42 C43 1.449(16) . ?
